data_4333672
loop_
_publ_author_name
'Zhe Li'
'Ahmed Dellali'
'Jahangir Malik'
'Majid Motevalli'
'Roger M. Nix'
'Toyin Olukoya'
'Yu Peng'
'Huanqing Ye'
'William P. Gillin'
'Ignacio Hern\'andez'
'Peter B. Wyatt'

_publ_section_title
;
 Luminescent Zinc(II) Complexes of Fluorinated Benzothiazol-2-yl
 Substituted Phenoxide and Enolate Ligands
;
_journal_name_full 'Inorganic Chemistry'
_journal_page_first 1379
_journal_page_last 1387
_journal_paper_doi 10.1021/ic302063u
_journal_volume 52
_journal_year 2013
_chemical_formula_moiety 'C26 H8 F8 N2 O2 S2 Zn'
_chemical_formula_sum 'C26 H8 F8 N2 O2 S2 Zn'
_chemical_formula_weight 661.83
_space_group_crystal_system monoclinic
_space_group_IT_number 14
_space_group_name_Hall '-P 2ybc'
_space_group_name_H-M_alt 'P 1 21/c 1'
_symmetry_space_group_name_Hall '-P 2ybc'
_symmetry_space_group_name_H-M 'P 1 21/c 1'
_atom_sites_solution_hydrogens geom
_atom_sites_solution_primary direct
_atom_sites_solution_secondary difmap
_cell_angle_alpha 90
_cell_angle_beta 97.393(2)
_cell_angle_gamma 90
_cell_formula_units_Z 4
_cell_length_a 12.6004(4)
_cell_length_b 24.1084(8)
_cell_length_c 7.5640(3)
_cell_measurement_reflns_used 9867
_cell_measurement_temperature 100.(2)
_cell_measurement_theta_max 66.7985
_cell_measurement_theta_min 3.5371
_cell_volume 2278.66(14)
_computing_cell_refinement 'SAINT V7.68A integration software'
_computing_data_collection 'Bruker APEX2 software'
_computing_data_reduction 'SORTAV (Blessing, 1995)'
_computing_molecular_graphics 'Bruker APEX2 software'
_computing_publication_material 'Bruker APEX2 software'
_computing_structure_refinement 'SHELXL-97 (Sheldrick, 2008)'
_computing_structure_solution 'SHELXS-97 (Sheldrick, 2008)'
_diffrn_ambient_temperature 100.(2)
_diffrn_detector_area_resol_mean 8.333
_diffrn_measured_fraction_theta_full 0.981
_diffrn_measured_fraction_theta_max 0.981
_diffrn_measurement_device_type 'Bruker-APPEX II, CCD camera on \k-goniostat'
_diffrn_measurement_method '\f & \w scans'
_diffrn_radiation_source 'Bruker Micro-focus seald tube'
_diffrn_radiation_type CuK\a
_diffrn_radiation_wavelength 1.54178
_diffrn_reflns_av_R_equivalents 0.0439
_diffrn_reflns_av_sigmaI/netI 0.0245
_diffrn_reflns_limit_h_max 14
_diffrn_reflns_limit_h_min -14
_diffrn_reflns_limit_k_max 28
_diffrn_reflns_limit_k_min -27
_diffrn_reflns_limit_l_max 9
_diffrn_reflns_limit_l_min -7
_diffrn_reflns_number 36422
_diffrn_reflns_theta_full 67.29
_diffrn_reflns_theta_max 67.29
_diffrn_reflns_theta_min 3.54
_exptl_absorpt_coefficient_mu 4.127
_exptl_absorpt_correction_T_max 0.73
_exptl_absorpt_correction_T_min 0.49
_exptl_absorpt_correction_type multi-scan
_exptl_absorpt_process_details 'SADABS V2008/1 (Bruker AXS)'
_exptl_crystal_colour yellow
_exptl_crystal_density_diffrn 1.929
_exptl_crystal_description block
_exptl_crystal_F_000 1312
_exptl_crystal_size_max 0.20
_exptl_crystal_size_mid 0.10
_exptl_crystal_size_min 0.08
_refine_diff_density_max 0.482
_refine_diff_density_min -0.379
_refine_ls_extinction_method none
_refine_ls_goodness_of_fit_ref 1.045
_refine_ls_hydrogen_treatment constr
_refine_ls_matrix_type full
_refine_ls_number_parameters 370
_refine_ls_number_reflns 4003
_refine_ls_number_restraints 0
_refine_ls_restrained_S_all 1.045
_refine_ls_R_factor_all 0.0308
_refine_ls_R_factor_gt 0.0284
_refine_ls_shift/su_max 0.001
_refine_ls_shift/su_mean 0.000
_refine_ls_structure_factor_coef Fsqd
_refine_ls_weighting_details 'calc w=1/[\s^2^(Fo^2^)+(0.0454P)^2^+1.6208P] where P=(Fo^2^+2Fc^2^)/3'
_refine_ls_weighting_scheme calc
_refine_ls_wR_factor_gt 0.0775
_refine_ls_wR_factor_ref 0.0791
_reflns_number_gt 3713
_reflns_number_total 4003
_reflns_threshold_expression >2sigma(I)
_cod_data_source_file ic302063u_si_001_4.cif
_cod_data_source_block cu_lz60b11x_0ma
_cod_database_code 4333672

loop_
_space_group_symop_operation_xyz
'x, y, z'
'-x, y+1/2, -z+1/2'
'-x, -y, -z'
'x, -y-1/2, z-1/2'

loop_
_atom_site_type_symbol
_atom_site_label
_atom_site_fract_x
_atom_site_fract_y
_atom_site_fract_z
_atom_site_U_iso_or_equiv
_atom_site_adp_type
_atom_site_calc_flag
_atom_site_refinement_flags
_atom_site_occupancy
C C1 0.82695(16) 0.79363(8) 0.8897(3) 0.0217(4) Uani d . 1
C C2 0.91262(17) 0.82848(9) 0.9512(3) 0.0250(4) Uani d . 1
H H2 0.9068 0.8676 0.9369 0.03 Uiso calc R 1
C C3 1.00553(18) 0.80471(9) 1.0330(3) 0.0281(5) Uani d . 1
H H3 1.0644 0.8278 1.0759 0.034 Uiso calc R 1
C C4 1.01477(18) 0.74690(9) 1.0543(3) 0.0282(5) Uani d . 1
H H4 1.0797 0.7316 1.1115 0.034 Uiso calc R 1
C C5 0.93102(17) 0.71198(9) 0.9934(3) 0.0261(5) Uani d . 1
H H5 0.9373 0.6729 1.0073 0.031 Uiso calc R 1
C C6 0.83710(17) 0.73609(8) 0.9109(3) 0.0223(4) Uani d . 1
C C7 0.66158(16) 0.76838(8) 0.7617(3) 0.0208(4) Uani d . 1
C C8 0.55340(16) 0.77386(8) 0.6686(3) 0.0208(4) Uani d . 1
C C9 0.50786(16) 0.82650(8) 0.6105(3) 0.0214(4) Uani d . 1
C C10 0.40378(17) 0.82636(8) 0.5167(3) 0.0241(4) Uani d . 1
C C11 0.34493(17) 0.77945(9) 0.4768(3) 0.0263(5) Uani d . 1
C C12 0.38804(17) 0.72857(9) 0.5335(3) 0.0254(4) Uani d . 1
C C13 0.48831(17) 0.72675(8) 0.6260(3) 0.0232(4) Uani d . 1
C C14 0.67322(16) 0.97362(8) 0.9902(3) 0.0202(4) Uani d . 1
C C15 0.62339(17) 0.93583(9) 1.0921(3) 0.0248(4) Uani d . 1
H H15 0.6197 0.8976 1.0615 0.03 Uiso calc R 1
C C16 0.57962(17) 0.95513(9) 1.2382(3) 0.0267(5) Uani d . 1
H H16 0.5456 0.9299 1.3093 0.032 Uiso calc R 1
C C17 0.58475(17) 1.01145(9) 1.2830(3) 0.0260(5) Uani d . 1
H H17 0.554 1.0239 1.3842 0.031 Uiso calc R 1
C C18 0.63362(17) 1.04925(9) 1.1832(3) 0.0252(4) Uani d . 1
H H18 0.6366 1.0875 1.2136 0.03 Uiso calc R 1
C C19 0.67856(16) 1.02959(8) 1.0364(3) 0.0211(4) Uani d . 1
C C20 0.76238(15) 1.00517(8) 0.7695(3) 0.0193(4) Uani d . 1
C C21 0.81445(15) 1.00468(8) 0.6079(3) 0.0201(4) Uani d . 1
C C22 0.82470(16) 0.95514(8) 0.5062(3) 0.0215(4) Uani d . 1
C C23 0.87307(16) 0.96047(9) 0.3487(3) 0.0244(4) Uani d . 1
C C24 0.90935(16) 1.00952(9) 0.2907(3) 0.0247(4) Uani d . 1
C C25 0.89932(16) 1.05737(9) 0.3883(3) 0.0248(4) Uani d . 1
C C26 0.85534(15) 1.05403(8) 0.5434(3) 0.0214(4) Uani d . 1
F F1 0.36235(10) 0.87557(5) 0.45906(18) 0.0312(3) Uani d . 1
F F2 0.24740(10) 0.78163(6) 0.38288(18) 0.0343(3) Uani d . 1
F F3 0.33145(10) 0.68167(5) 0.49511(19) 0.0360(3) Uani d . 1
F F4 0.52523(10) 0.67590(5) 0.67783(18) 0.0297(3) Uani d . 1
F F5 0.88457(10) 0.91439(5) 0.25262(16) 0.0320(3) Uani d . 1
F F6 0.95483(10) 1.01193(6) 0.14018(16) 0.0327(3) Uani d . 1
F F7 0.93542(11) 1.10587(5) 0.33149(18) 0.0344(3) Uani d . 1
F F8 0.85305(10) 1.10146(5) 0.63719(17) 0.0277(3) Uani d . 1
N N1 0.72788(14) 0.81056(7) 0.8059(2) 0.0212(4) Uani d . 1
N N2 0.72029(13) 0.96102(7) 0.8390(2) 0.0201(3) Uani d . 1
O O1 0.55391(12) 0.87446(6) 0.6345(2) 0.0265(3) Uani d . 1
O O2 0.79466(12) 0.90566(6) 0.5450(2) 0.0267(3) Uani d . 1
S S1 0.71939(4) 0.70401(2) 0.82193(6) 0.02201(13) Uani d . 1
S S2 0.74530(4) 1.06582(2) 0.88793(6) 0.02285(13) Uani d . 1
Zn Zn1 0.70162(2) 0.887875(10) 0.71706(3) 0.02170(10) Uani d . 1

loop_
_atom_site_aniso_label
_atom_site_aniso_U_11
_atom_site_aniso_U_22
_atom_site_aniso_U_33
_atom_site_aniso_U_12
_atom_site_aniso_U_13
_atom_site_aniso_U_23
C1 0.0281(11) 0.0215(10) 0.0164(10) 0.0013(8) 0.0064(8) 0.0000(8)
C2 0.0322(11) 0.0215(10) 0.0215(11) 0.0004(9) 0.0044(8) -0.0008(8)
C3 0.0305(11) 0.0300(12) 0.0239(11) -0.0027(9) 0.0037(9) -0.0026(9)
C4 0.0289(11) 0.0318(12) 0.0239(11) 0.0050(9) 0.0033(9) 0.0035(9)
C5 0.0317(11) 0.0237(11) 0.0236(11) 0.0041(9) 0.0062(9) 0.0037(8)
C6 0.0289(11) 0.0202(10) 0.0192(10) 0.0019(8) 0.0083(8) 0.0009(8)
C7 0.0295(11) 0.0168(9) 0.0175(10) 0.0023(8) 0.0086(8) -0.0001(7)
C8 0.0285(10) 0.0180(10) 0.0171(10) 0.0009(8) 0.0076(8) -0.0010(8)
C9 0.0280(10) 0.0182(10) 0.0191(10) 0.0009(8) 0.0074(8) -0.0016(8)
C10 0.0295(11) 0.0204(10) 0.0230(11) 0.0033(8) 0.0052(8) 0.0018(8)
C11 0.0250(11) 0.0297(11) 0.0245(11) -0.0003(9) 0.0047(8) -0.0005(9)
C12 0.0297(11) 0.0205(10) 0.0271(11) -0.0053(9) 0.0085(9) -0.0025(8)
C13 0.0298(11) 0.0176(10) 0.0240(10) 0.0021(8) 0.0099(8) 0.0020(8)
C14 0.0220(10) 0.0198(10) 0.0182(10) 0.0025(8) 0.0005(8) -0.0005(8)
C15 0.0294(11) 0.0207(10) 0.0244(11) -0.0005(8) 0.0034(8) 0.0006(8)
C16 0.0274(11) 0.0304(11) 0.0225(11) -0.0006(9) 0.0040(8) 0.0037(9)
C17 0.0284(11) 0.0305(11) 0.0195(11) 0.0057(9) 0.0048(8) 0.0000(8)
C18 0.0311(11) 0.0227(10) 0.0218(11) 0.0058(9) 0.0029(8) -0.0018(8)
C19 0.0228(10) 0.0194(10) 0.0203(10) 0.0029(8) -0.0005(8) 0.0007(8)
C20 0.0198(9) 0.0168(9) 0.0202(10) 0.0026(7) -0.0016(8) 0.0001(7)
C21 0.0191(10) 0.0209(10) 0.0198(10) 0.0023(8) 0.0004(7) 0.0007(8)
C22 0.0215(10) 0.0213(10) 0.0209(10) 0.0038(8) -0.0004(8) -0.0005(8)
C23 0.0245(10) 0.0270(11) 0.0214(10) 0.0061(8) 0.0014(8) -0.0027(8)
C24 0.0203(10) 0.0356(12) 0.0182(10) 0.0025(9) 0.0027(8) 0.0021(9)
C25 0.0217(10) 0.0291(11) 0.0229(11) -0.0056(8) -0.0001(8) 0.0032(8)
C26 0.0207(10) 0.0197(10) 0.0228(10) -0.0002(8) -0.0009(8) -0.0013(8)
F1 0.0317(7) 0.0236(6) 0.0363(7) 0.0043(5) -0.0030(5) 0.0030(5)
F2 0.0279(7) 0.0352(7) 0.0383(8) -0.0021(5) -0.0021(5) 0.0004(6)
F3 0.0343(7) 0.0257(7) 0.0475(8) -0.0092(5) 0.0036(6) -0.0012(6)
F4 0.0341(7) 0.0169(6) 0.0389(7) 0.0004(5) 0.0072(5) 0.0028(5)
F5 0.0428(7) 0.0298(7) 0.0249(6) 0.0086(6) 0.0101(5) -0.0045(5)
F6 0.0320(7) 0.0464(8) 0.0208(6) 0.0012(6) 0.0084(5) 0.0026(5)
F7 0.0401(7) 0.0331(7) 0.0310(7) -0.0142(6) 0.0084(6) 0.0034(5)
F8 0.0329(7) 0.0224(6) 0.0284(6) -0.0066(5) 0.0061(5) -0.0036(5)
N1 0.0284(9) 0.0177(8) 0.0178(9) 0.0026(7) 0.0045(7) -0.0003(6)
N2 0.0231(8) 0.0173(8) 0.0197(8) 0.0024(6) 0.0025(7) 0.0004(6)
O1 0.0298(8) 0.0162(7) 0.0327(8) 0.0015(6) 0.0007(6) -0.0004(6)
O2 0.0367(8) 0.0176(7) 0.0271(8) 0.0035(6) 0.0094(6) -0.0008(6)
S1 0.0275(3) 0.0165(2) 0.0227(3) 0.00219(19) 0.00583(19) 0.00196(18)
S2 0.0325(3) 0.0159(2) 0.0208(3) 0.00033(19) 0.0058(2) -0.00101(18)
Zn1 0.02807(17) 0.01475(15) 0.02228(17) 0.00082(10) 0.00321(11) -0.00080(10)

loop_
_atom_type_symbol
_atom_type_description
_atom_type_scat_dispersion_real
_atom_type_scat_dispersion_imag
_atom_type_scat_source
C C 0.0181 0.0091 'International Tables Vol C Tables 4.2.6.8 and 6.1.1.4'
H H 0.0000 0.0000 'International Tables Vol C Tables 4.2.6.8 and 6.1.1.4'
O O 0.0492 0.0322 'International Tables Vol C Tables 4.2.6.8 and 6.1.1.4'
F F 0.0727 0.0534 'International Tables Vol C Tables 4.2.6.8 and 6.1.1.4'
S S 0.3331 0.5567 'International Tables Vol C Tables 4.2.6.8 and 6.1.1.4'
Zn Zn -1.5491 0.6778 'International Tables Vol C Tables 4.2.6.8 and 6.1.1.4'
N N 0.0311 0.0180 'International Tables Vol C Tables 4.2.6.8 and 6.1.1.4'

loop_
_geom_angle_atom_site_label_1
_geom_angle_atom_site_label_2
_geom_angle_atom_site_label_3
_geom_angle
N1 C1 C2 125.85(18)
N1 C1 C6 114.05(18)
C2 C1 C6 120.11(19)
C3 C2 C1 118.31(19)
C3 C2 H2 120.8
C1 C2 H2 120.8
C2 C3 C4 121.1(2)
C2 C3 H3 119.4
C4 C3 H3 119.4
C5 C4 C3 121.2(2)
C5 C4 H4 119.4
C3 C4 H4 119.4
C4 C5 C6 117.6(2)
C4 C5 H5 121.2
C6 C5 H5 121.2
C5 C6 C1 121.6(2)
C5 C6 S1 128.65(16)
C1 C6 S1 109.70(16)
N1 C7 C8 124.72(18)
N1 C7 S1 112.68(15)
C8 C7 S1 122.58(15)
C13 C8 C9 116.26(19)
C13 C8 C7 121.09(18)
C9 C8 C7 122.64(18)
O1 C9 C10 116.34(18)
O1 C9 C8 126.22(19)
C10 C9 C8 117.44(18)
F1 C10 C11 118.79(19)
F1 C10 C9 117.27(18)
C11 C10 C9 123.90(19)
F2 C11 C10 121.36(19)
F2 C11 C12 119.68(19)
C10 C11 C12 119.0(2)
F3 C12 C13 120.85(19)
F3 C12 C11 119.97(19)
C13 C12 C11 119.17(19)
F4 C13 C12 116.09(18)
F4 C13 C8 119.65(19)
C12 C13 C8 124.26(19)
N2 C14 C19 114.00(18)
N2 C14 C15 125.68(18)
C19 C14 C15 120.32(19)
C16 C15 C14 118.6(2)
C16 C15 H15 120.7
C14 C15 H15 120.7
C15 C16 C17 120.8(2)
C15 C16 H16 119.6
C17 C16 H16 119.6
C18 C17 C16 121.25(19)
C18 C17 H17 119.4
C16 C17 H17 119.4
C17 C18 C19 117.90(19)
C17 C18 H18 121.0
C19 C18 H18 121.0
C18 C19 C14 121.20(19)
C18 C19 S2 128.99(16)
C14 C19 S2 109.81(15)
N2 C20 C21 124.79(18)
N2 C20 S2 112.79(15)
C21 C20 S2 122.39(15)
C26 C21 C22 117.09(18)
C26 C21 C20 120.46(18)
C22 C21 C20 122.44(18)
O2 C22 C23 116.43(18)
O2 C22 C21 126.53(18)
C23 C22 C21 117.04(18)
F5 C23 C24 118.63(18)
F5 C23 C22 117.96(18)
C24 C23 C22 123.40(19)
F6 C24 C23 120.65(19)
F6 C24 C25 119.69(19)
C23 C24 C25 119.66(19)
F7 C25 C26 121.20(19)
F7 C25 C24 119.76(18)
C26 C25 C24 119.01(19)
F8 C26 C25 116.20(18)
F8 C26 C21 120.07(18)
C25 C26 C21 123.73(19)
C7 N1 C1 112.87(17)
C7 N1 Zn1 123.92(14)
C1 N1 Zn1 121.98(13)
C20 N2 C14 112.68(17)
C20 N2 Zn1 123.81(14)
C14 N2 Zn1 122.57(13)
C9 O1 Zn1 126.57(13)
C22 O2 Zn1 125.72(13)
C6 S1 C7 90.70(10)
C19 S2 C20 90.72(10)
O2 Zn1 O1 118.19(7)
O2 Zn1 N2 94.05(7)
O1 Zn1 N2 110.68(6)
O2 Zn1 N1 110.47(6)
O1 Zn1 N1 93.68(7)
N2 Zn1 N1 131.87(7)

loop_
_geom_bond_atom_site_label_1
_geom_bond_atom_site_label_2
_geom_bond_distance
C1 N1 1.387(3)
C1 C2 1.399(3)
C1 C6 1.400(3)
C2 C3 1.377(3)
C2 H2 0.95
C3 C4 1.406(3)
C3 H3 0.95
C4 C5 1.382(3)
C4 H4 0.95
C5 C6 1.392(3)
C5 H5 0.95
C6 S1 1.730(2)
C7 N1 1.331(3)
C7 C8 1.458(3)
C7 S1 1.749(2)
C8 C13 1.414(3)
C8 C9 1.438(3)
C9 O1 1.296(2)
C9 C10 1.408(3)
C10 F1 1.346(2)
C10 C11 1.365(3)
C11 F2 1.339(3)
C11 C12 1.387(3)
C12 F3 1.348(2)
C12 C13 1.364(3)
C13 F4 1.351(2)
C14 N2 1.388(3)
C14 C19 1.393(3)
C14 C15 1.394(3)
C15 C16 1.378(3)
C15 H15 0.95
C16 C17 1.399(3)
C16 H16 0.95
C17 C18 1.378(3)
C17 H17 0.95
C18 C19 1.393(3)
C18 H18 0.95
C19 S2 1.724(2)
C20 N2 1.327(3)
C20 C21 1.460(3)
C20 S2 1.742(2)
C21 C26 1.408(3)
C21 C22 1.435(3)
C22 O2 1.296(2)
C22 C23 1.412(3)
C23 F5 1.346(2)
C23 C24 1.361(3)
C24 F6 1.340(2)
C24 C25 1.384(3)
C25 F7 1.345(2)
C25 C26 1.363(3)
C26 F8 1.348(2)
N1 Zn1 1.9944(17)
N2 Zn1 1.9899(17)
O1 Zn1 1.9131(15)
O2 Zn1 1.9090(14)

loop_
_geom_torsion_atom_site_label_1
_geom_torsion_atom_site_label_2
_geom_torsion_atom_site_label_3
_geom_torsion_atom_site_label_4
_geom_torsion
N1 C1 C2 C3 179.53(18)
C6 C1 C2 C3 -0.4(3)
C1 C2 C3 C4 0.2(3)
C2 C3 C4 C5 0.2(3)
C3 C4 C5 C6 -0.2(3)
C4 C5 C6 C1 0.0(3)
C4 C5 C6 S1 -179.88(16)
N1 C1 C6 C5 -179.61(18)
C2 C1 C6 C5 0.3(3)
N1 C1 C6 S1 0.3(2)
C2 C1 C6 S1 -179.76(15)
N1 C7 C8 C13 179.71(18)
S1 C7 C8 C13 1.6(3)
N1 C7 C8 C9 1.5(3)
S1 C7 C8 C9 -176.57(15)
C13 C8 C9 O1 -179.47(18)
C7 C8 C9 O1 -1.2(3)
C13 C8 C9 C10 -0.3(3)
C7 C8 C9 C10 177.99(18)
O1 C9 C10 F1 0.7(3)
C8 C9 C10 F1 -178.53(17)
O1 C9 C10 C11 178.56(19)
C8 C9 C10 C11 -0.7(3)
F1 C10 C11 F2 -0.4(3)
C9 C10 C11 F2 -178.14(18)
F1 C10 C11 C12 178.99(18)
C9 C10 C11 C12 1.2(3)
F2 C11 C12 F3 -0.4(3)
C10 C11 C12 F3 -179.81(19)
F2 C11 C12 C13 178.70(18)
C10 C11 C12 C13 -0.7(3)
F3 C12 C13 F4 -1.1(3)
C11 C12 C13 F4 179.75(18)
F3 C12 C13 C8 178.79(18)
C11 C12 C13 C8 -0.3(3)
C9 C8 C13 F4 -179.30(17)
C7 C8 C13 F4 2.4(3)
C9 C8 C13 C12 0.8(3)
C7 C8 C13 C12 -177.49(19)
N2 C14 C15 C16 -179.49(19)
C19 C14 C15 C16 0.2(3)
C14 C15 C16 C17 0.2(3)
C15 C16 C17 C18 -0.1(3)
C16 C17 C18 C19 -0.4(3)
C17 C18 C19 C14 0.8(3)
C17 C18 C19 S2 -179.47(17)
N2 C14 C19 C18 179.01(18)
C15 C14 C19 C18 -0.7(3)
N2 C14 C19 S2 -0.8(2)
C15 C14 C19 S2 179.52(16)
N2 C20 C21 C26 179.09(18)
S2 C20 C21 C26 1.4(3)
N2 C20 C21 C22 0.3(3)
S2 C20 C21 C22 -177.41(15)
C26 C21 C22 O2 178.29(19)
C20 C21 C22 O2 -2.9(3)
C26 C21 C22 C23 -1.2(3)
C20 C21 C22 C23 177.66(18)
O2 C22 C23 F5 -0.3(3)
C21 C22 C23 F5 179.23(17)
O2 C22 C23 C24 -179.61(19)
C21 C22 C23 C24 -0.1(3)
F5 C23 C24 F6 0.5(3)
C22 C23 C24 F6 179.84(18)
F5 C23 C24 C25 -179.38(18)
C22 C23 C24 C25 -0.1(3)
F6 C24 C25 F7 -0.1(3)
C23 C24 C25 F7 179.79(19)
F6 C24 C25 C26 -178.37(18)
C23 C24 C25 C26 1.5(3)
F7 C25 C26 F8 -1.7(3)
C24 C25 C26 F8 176.53(18)
F7 C25 C26 C21 178.78(18)
C24 C25 C26 C21 -3.0(3)
C22 C21 C26 F8 -176.72(17)
C20 C21 C26 F8 4.4(3)
C22 C21 C26 C25 2.8(3)
C20 C21 C26 C25 -176.08(19)
C8 C7 N1 C1 -178.48(17)
S1 C7 N1 C1 -0.2(2)
C8 C7 N1 Zn1 -11.0(3)
S1 C7 N1 Zn1 167.30(9)
C2 C1 N1 C7 -179.99(18)
C6 C1 N1 C7 0.0(2)
C2 C1 N1 Zn1 12.2(3)
C6 C1 N1 Zn1 -167.84(13)
C21 C20 N2 C14 -178.27(18)
S2 C20 N2 C14 -0.4(2)
C21 C20 N2 Zn1 -9.2(3)
S2 C20 N2 Zn1 168.76(9)
C19 C14 N2 C20 0.7(2)
C15 C14 N2 C20 -179.57(19)
C19 C14 N2 Zn1 -168.53(14)
C15 C14 N2 Zn1 11.2(3)
C10 C9 O1 Zn1 -168.08(14)
C8 C9 O1 Zn1 11.1(3)
C23 C22 O2 Zn1 -165.95(14)
C21 C22 O2 Zn1 14.6(3)
C5 C6 S1 C7 179.54(19)
C1 C6 S1 C7 -0.33(15)
N1 C7 S1 C6 0.33(15)
C8 C7 S1 C6 178.63(16)
C18 C19 S2 C20 -179.3(2)
C14 C19 S2 C20 0.46(16)
N2 C20 S2 C19 -0.07(16)
C21 C20 S2 C19 177.90(17)
C22 O2 Zn1 O1 98.52(17)
C22 O2 Zn1 N2 -17.56(17)
C22 O2 Zn1 N1 -155.35(16)
C9 O1 Zn1 O2 100.33(16)
C9 O1 Zn1 N2 -152.93(16)
C9 O1 Zn1 N1 -15.27(17)
C20 N2 Zn1 O2 14.90(16)
C14 N2 Zn1 O2 -177.03(15)
C20 N2 Zn1 O1 -107.30(16)
C14 N2 Zn1 O1 60.77(16)
C20 N2 Zn1 N1 137.20(15)
C14 N2 Zn1 N1 -54.74(18)
C7 N1 Zn1 O2 -106.90(15)
C1 N1 Zn1 O2 59.53(15)
C7 N1 Zn1 O1 15.06(16)
C1 N1 Zn1 O1 -178.51(14)
C7 N1 Zn1 N2 137.26(14)
C1 N1 Zn1 N2 -56.30(17)
